data_2237778
loop_
_publ_author_name
'Venkatraman, Ramaiyer'
'Samuel, Dasary S.'
'Arslan, Zikri'
'Hossain, Md. Alamgir'
'Fronczek, Frank R.'

_publ_section_title
;
 Iodido{4-phenyl-1-[1-(1,3-thiazol-2-yl-\k<i>N</i>)ethylidene]thiosemicarbazidato-\k^2^<i>N</i>',<i>S</i>}{4-phenyl-1-[1-(1,3-thiazol-2-yl)ethylidene]thiosemicarbazide-\k<i>S</i>}cadmium(II)
;
_journal_coeditor_code BV2219
_journal_issue 5
_journal_name_full 'Acta Crystallographica Section E'
_journal_page_first m246
_journal_page_last m247
_journal_paper_doi 10.1107/S160053681300915X
_journal_volume 69
_journal_year 2013
_chemical_formula_iupac '[Cd (C12 H11 N4 S2) I (C12 H12 N4 S2)]'
_chemical_formula_moiety 'C24 H23 Cd I N8 S4'
_chemical_formula_sum 'C24 H23 Cd I N8 S4'
_chemical_formula_weight 791.04
_chemical_name_systematic
Iodido{4-phenyl-1-[1-(1,3-thiazol-2-yl-\k<i>N</i>)ethylidene]thiosemicarbazidato-\k^2^<i>N'</i>,<i>S</i>}{4-phenyl-1-[1-(1,3-thiazol-2-yl)ethylidene]thiosemicarbazide-\k<i>S</i>}cadmium(II)
_space_group_IT_number 2
_symmetry_cell_setting triclinic
_symmetry_space_group_name_Hall '-P 1'
_symmetry_space_group_name_H-M 'P -1'
_atom_sites_solution_hydrogens geom
_atom_sites_solution_primary direct
_atom_sites_solution_secondary difmap
_audit_creation_method SHELXL-97
_cell_angle_alpha 76.607(2)
_cell_angle_beta 79.481(2)
_cell_angle_gamma 77.910(2)
_cell_formula_units_Z 2
_cell_length_a 8.6685(4)
_cell_length_b 10.1323(5)
_cell_length_c 16.7220(8)
_cell_measurement_reflns_used 6604
_cell_measurement_temperature 90.0(5)
_cell_measurement_theta_max 30.94
_cell_measurement_theta_min 2.53
_cell_volume 1383.15(12)
_computing_cell_refinement 'SAINT (Bruker, 2002)'
_computing_data_collection 'APEX2 (Bruker, 2005)'
_computing_data_reduction 'SAINT (Bruker, 2002)'
_computing_molecular_graphics 'ORTEP-3 for Windows (Farrugia, 2012)'
_computing_publication_material 'SHELXL97 (Sheldrick, 2008)'
_computing_structure_refinement 'SHELXL97 (Sheldrick, 2008)'
_computing_structure_solution 'SHELXS97 (Sheldrick, 2008)'
_diffrn_ambient_temperature 90.0(5)
_diffrn_measured_fraction_theta_full 1.000
_diffrn_measured_fraction_theta_max 0.921
_diffrn_measurement_device_type 'Bruker Kappa APEXII DUO CCD'
_diffrn_measurement_method '\f and \w scans'
_diffrn_radiation_monochromator 'TRIUMPH curved graphite'
_diffrn_radiation_source 'fine-focus sealed tube'
_diffrn_radiation_type MoK\a
_diffrn_radiation_wavelength 0.71073
_diffrn_reflns_av_R_equivalents 0.0235
_diffrn_reflns_av_sigmaI/netI 0.0400
_diffrn_reflns_limit_h_max 12
_diffrn_reflns_limit_h_min -12
_diffrn_reflns_limit_k_max 14
_diffrn_reflns_limit_k_min -14
_diffrn_reflns_limit_l_max 23
_diffrn_reflns_limit_l_min -23
_diffrn_reflns_number 14913
_diffrn_reflns_theta_full 25.20
_diffrn_reflns_theta_max 31.01
_diffrn_reflns_theta_min 2.10
_exptl_absorpt_coefficient_mu 2.239
_exptl_absorpt_correction_T_max 0.8963
_exptl_absorpt_correction_T_min 0.7595
_exptl_absorpt_correction_type multi-scan
_exptl_absorpt_process_details '(SADABS; Sheldrick, 2002)'
_exptl_crystal_colour yellow
_exptl_crystal_density_diffrn 1.899
_exptl_crystal_density_method 'not measured'
_exptl_crystal_description needle
_exptl_crystal_F_000 776
_exptl_crystal_size_max 0.13
_exptl_crystal_size_mid 0.06
_exptl_crystal_size_min 0.05
_refine_diff_density_max 0.916
_refine_diff_density_min -0.604
_refine_ls_extinction_method none
_refine_ls_goodness_of_fit_ref 1.015
_refine_ls_hydrogen_treatment mixed
_refine_ls_matrix_type full
_refine_ls_number_parameters 354
_refine_ls_number_reflns 8142
_refine_ls_number_restraints 3
_refine_ls_restrained_S_all 1.015
_refine_ls_R_factor_all 0.0385
_refine_ls_R_factor_gt 0.0269
_refine_ls_shift/su_max 0.002
_refine_ls_shift/su_mean 0.000
_refine_ls_structure_factor_coef Fsqd
_refine_ls_weighting_details 'calc w=1/[\s^2^(Fo^2^)+(0.0252P)^2^+0.1767P] where P=(Fo^2^+2Fc^2^)/3'
_refine_ls_weighting_scheme calc
_refine_ls_wR_factor_gt 0.0561
_refine_ls_wR_factor_ref 0.0597
_reflns_number_gt 6715
_reflns_number_total 8142
_reflns_threshold_expression I>2\s(I)
_cod_data_source_file bv2219.cif
_cod_data_source_block I
_cod_original_cell_volume 1383.15(11)
_cod_database_code 2237778
_cod_database_fobs_code 2237778

loop_
_symmetry_equiv_pos_as_xyz
'x, y, z'
'-x, -y, -z'

loop_
_atom_site_type_symbol
_atom_site_label
_atom_site_fract_x
_atom_site_fract_y
_atom_site_fract_z
_atom_site_U_iso_or_equiv
_atom_site_adp_type
_atom_site_calc_flag
_atom_site_refinement_flags
_atom_site_occupancy
_atom_site_symmetry_multiplicity
Cd Cd1 0.330279(19) 0.896637(16) 0.264500(10) 0.01247(4) Uani d . 1 1
I I1 0.213720(18) 1.080081(15) 0.128204(9) 0.01602(4) Uani d . 1 1
S S1 0.89644(7) 0.80381(6) 0.20293(4) 0.01885(12) Uani d . 1 1
S S2 0.16206(7) 0.96342(6) 0.39576(4) 0.01535(11) Uani d . 1 1
S S3 0.98373(7) 0.36995(6) 0.41505(4) 0.01949(12) Uani d . 1 1
S S4 0.27226(7) 0.64947(6) 0.26713(4) 0.01495(11) Uani d . 1 1
N N1 0.5972(2) 0.86012(19) 0.19861(12) 0.0142(4) Uani d . 1 1
N N2 0.5065(2) 0.85083(19) 0.36308(12) 0.0128(4) Uani d . 1 1
N N3 0.4565(2) 0.84714(19) 0.44586(12) 0.0140(4) Uani d . 1 1
N N4 0.2430(2) 0.8941(2) 0.54478(12) 0.0133(4) Uani d D 1 1
H H4N 0.144(2) 0.921(3) 0.5524(17) 0.016 Uiso d D 1 1
N N5 0.6877(2) 0.4726(2) 0.41015(13) 0.0158(4) Uani d . 1 1
N N6 0.7257(2) 0.49547(19) 0.22678(13) 0.0151(4) Uani d . 1 1
N N7 0.5761(2) 0.5403(2) 0.26598(13) 0.0147(4) Uani d D 1 1
H H7N 0.570(3) 0.534(3) 0.3188(13) 0.018 Uiso d D 1 1
N N8 0.4803(2) 0.5489(2) 0.14662(13) 0.0174(4) Uani d D 1 1
H H8N 0.571(3) 0.504(3) 0.1322(18) 0.021 Uiso d D 1 1
C C1 0.6688(3) 0.8655(2) 0.11853(15) 0.0186(5) Uani d . 1 1
H H1 0.6100 0.8870 0.0731 0.022 Uiso calc R 1 1
C C2 0.8309(3) 0.8379(3) 0.10863(16) 0.0207(5) Uani d . 1 1
H H2 0.8978 0.8375 0.0569 0.025 Uiso calc R 1 1
C C3 0.7028(3) 0.8282(2) 0.25083(15) 0.0133(4) Uani d . 1 1
C C4 0.6581(3) 0.8217(2) 0.34029(15) 0.0136(4) Uani d . 1 1
C C5 0.7822(3) 0.7869(2) 0.39688(16) 0.0174(5) Uani d . 1 1
H H5A 0.7525 0.8454 0.4384 0.026 Uiso calc R 1 1
H H5B 0.8853 0.8026 0.3644 0.026 Uiso calc R 1 1
H H5C 0.7902 0.6899 0.4249 0.026 Uiso calc R 1 1
C C6 0.3038(3) 0.8948(2) 0.46333(14) 0.0136(4) Uani d . 1 1
C C7 0.3157(3) 0.8592(2) 0.61768(14) 0.0137(4) Uani d . 1 1
C C8 0.4782(3) 0.8135(2) 0.62054(15) 0.0175(5) Uani d . 1 1
H H8 0.5490 0.7996 0.5715 0.021 Uiso calc R 1 1
C C9 0.5353(3) 0.7884(2) 0.69633(16) 0.0208(5) Uani d . 1 1
H H9 0.6462 0.7581 0.6983 0.025 Uiso calc R 1 1
C C10 0.4341(3) 0.8066(2) 0.76886(16) 0.0201(5) Uani d . 1 1
H H10 0.4751 0.7900 0.8199 0.024 Uiso calc R 1 1
C C11 0.2714(3) 0.8496(2) 0.76577(15) 0.0175(5) Uani d . 1 1
H H11 0.2004 0.8610 0.8151 0.021 Uiso calc R 1 1
C C12 0.2133(3) 0.8755(2) 0.69095(15) 0.0154(4) Uani d . 1 1
H H12 0.1022 0.9049 0.6893 0.018 Uiso calc R 1 1
C C13 0.7108(3) 0.4442(2) 0.49162(15) 0.0181(5) Uani d . 1 1
H H13 0.6268 0.4618 0.5351 0.022 Uiso calc R 1 1
C C14 0.8628(3) 0.3890(3) 0.50580(16) 0.0200(5) Uani d . 1 1
H H14 0.8969 0.3644 0.5590 0.024 Uiso calc R 1 1
C C15 0.8225(3) 0.4389(2) 0.36162(15) 0.0152(5) Uani d . 1 1
C C16 0.8407(3) 0.4521(2) 0.27193(15) 0.0151(4) Uani d . 1 1
C C17 1.0016(3) 0.4115(3) 0.22704(16) 0.0172(5) Uani d . 1 1
H H17A 0.9970 0.4318 0.1672 0.026 Uiso calc R 1 1
H H17B 1.0384 0.3126 0.2456 0.026 Uiso calc R 1 1
H H17C 1.0758 0.4633 0.2387 0.026 Uiso calc R 1 1
C C18 0.4532(3) 0.5759(2) 0.22228(14) 0.0135(4) Uani d . 1 1
C C19 0.3685(3) 0.5824(2) 0.08851(15) 0.0163(5) Uani d . 1 1
C C20 0.3172(3) 0.7197(2) 0.05317(15) 0.0180(5) Uani d . 1 1
H H20 0.3514 0.7913 0.0696 0.022 Uiso calc R 1 1
C C21 0.2159(3) 0.7507(3) -0.00614(15) 0.0186(5) Uani d . 1 1
H H21 0.1800 0.8441 -0.0305 0.022 Uiso calc R 1 1
C C22 0.1664(3) 0.6454(3) -0.03024(15) 0.0186(5) Uani d . 1 1
H H22 0.0967 0.6669 -0.0710 0.022 Uiso calc R 1 1
C C23 0.2185(3) 0.5100(3) 0.00503(16) 0.0186(5) Uani d . 1 1
H H23 0.1848 0.4383 -0.0116 0.022 Uiso calc R 1 1
C C24 0.3201(3) 0.4775(2) 0.06488(15) 0.0166(5) Uani d . 1 1
H H24 0.3559 0.3841 0.0892 0.020 Uiso calc R 1 1

loop_
_atom_site_aniso_label
_atom_site_aniso_U_11
_atom_site_aniso_U_22
_atom_site_aniso_U_33
_atom_site_aniso_U_12
_atom_site_aniso_U_13
_atom_site_aniso_U_23
Cd1 0.01077(8) 0.01618(8) 0.01024(8) -0.00112(6) -0.00187(6) -0.00305(6)
I1 0.01858(8) 0.01534(7) 0.01276(8) 0.00038(6) -0.00397(6) -0.00170(6)
S1 0.0111(3) 0.0200(3) 0.0233(3) -0.0016(2) 0.0015(2) -0.0041(2)
S2 0.0130(3) 0.0212(3) 0.0106(3) 0.0018(2) -0.0028(2) -0.0042(2)
S3 0.0147(3) 0.0227(3) 0.0211(3) -0.0013(2) -0.0068(2) -0.0030(2)
S4 0.0135(3) 0.0173(3) 0.0147(3) -0.0032(2) -0.0017(2) -0.0042(2)
N1 0.0121(9) 0.0148(9) 0.0151(10) -0.0030(7) -0.0001(7) -0.0022(7)
N2 0.0131(9) 0.0128(9) 0.0126(9) -0.0025(7) -0.0012(7) -0.0030(7)
N3 0.0142(9) 0.0157(9) 0.0125(9) -0.0031(7) -0.0036(7) -0.0015(7)
N4 0.0121(9) 0.0188(9) 0.0099(9) -0.0030(7) -0.0021(7) -0.0039(7)
N5 0.0152(10) 0.0151(9) 0.0185(10) -0.0040(7) -0.0035(8) -0.0038(8)
N6 0.0140(9) 0.0147(9) 0.0182(10) -0.0036(7) -0.0006(8) -0.0067(8)
N7 0.0130(9) 0.0180(9) 0.0136(10) -0.0012(7) -0.0025(8) -0.0048(8)
N8 0.0161(10) 0.0201(10) 0.0163(10) 0.0027(8) -0.0053(8) -0.0072(8)
C1 0.0194(12) 0.0217(12) 0.0143(11) -0.0045(9) 0.0015(9) -0.0051(9)
C2 0.0192(12) 0.0238(12) 0.0169(12) -0.0030(10) 0.0041(10) -0.0053(10)
C3 0.0104(10) 0.0115(10) 0.0182(11) -0.0035(8) 0.0006(9) -0.0043(9)
C4 0.0138(11) 0.0101(10) 0.0165(11) -0.0032(8) -0.0031(9) -0.0004(8)
C5 0.0148(11) 0.0185(11) 0.0193(12) -0.0016(9) -0.0073(9) -0.0020(9)
C6 0.0162(11) 0.0143(10) 0.0116(10) -0.0038(8) -0.0033(9) -0.0032(8)
C7 0.0197(11) 0.0106(10) 0.0125(11) -0.0054(8) -0.0055(9) -0.0007(8)
C8 0.0193(12) 0.0186(11) 0.0152(11) -0.0031(9) -0.0050(9) -0.0029(9)
C9 0.0219(13) 0.0197(12) 0.0220(13) -0.0048(10) -0.0090(10) -0.0013(10)
C10 0.0302(14) 0.0158(11) 0.0173(12) -0.0049(10) -0.0125(10) -0.0017(9)
C11 0.0283(13) 0.0129(10) 0.0114(11) -0.0042(9) -0.0051(10) -0.0004(9)
C12 0.0187(12) 0.0130(10) 0.0152(11) -0.0038(9) -0.0041(9) -0.0021(9)
C13 0.0195(12) 0.0203(12) 0.0151(12) -0.0052(9) -0.0039(9) -0.0018(9)
C14 0.0218(13) 0.0222(12) 0.0169(12) -0.0057(10) -0.0073(10) -0.0006(10)
C15 0.0174(11) 0.0111(10) 0.0189(12) -0.0035(8) -0.0071(9) -0.0025(9)
C16 0.0171(11) 0.0125(10) 0.0171(12) -0.0033(8) -0.0044(9) -0.0036(9)
C17 0.0115(11) 0.0228(12) 0.0192(12) -0.0024(9) -0.0010(9) -0.0094(10)
C18 0.0131(10) 0.0132(10) 0.0139(11) -0.0034(8) -0.0017(8) -0.0015(8)
C19 0.0132(11) 0.0214(12) 0.0140(11) 0.0000(9) -0.0042(9) -0.0039(9)
C20 0.0197(12) 0.0182(11) 0.0174(12) -0.0034(9) -0.0033(10) -0.0055(9)
C21 0.0207(12) 0.0183(11) 0.0144(11) -0.0007(9) -0.0015(9) -0.0014(9)
C22 0.0146(11) 0.0285(13) 0.0128(11) -0.0033(9) -0.0038(9) -0.0035(10)
C23 0.0200(12) 0.0213(12) 0.0170(12) -0.0070(10) -0.0010(10) -0.0070(10)
C24 0.0176(12) 0.0137(10) 0.0175(12) -0.0028(9) -0.0022(9) -0.0012(9)

loop_
_atom_type_symbol
_atom_type_description
_atom_type_scat_dispersion_real
_atom_type_scat_dispersion_imag
_atom_type_scat_source
C C 0.0033 0.0016 'International Tables Vol C Tables 4.2.6.8 and 6.1.1.4'
H H 0.0000 0.0000 'International Tables Vol C Tables 4.2.6.8 and 6.1.1.4'
N N 0.0061 0.0033 'International Tables Vol C Tables 4.2.6.8 and 6.1.1.4'
S S 0.1246 0.1234 'International Tables Vol C Tables 4.2.6.8 and 6.1.1.4'
Cd Cd -0.8075 1.2024 'International Tables Vol C Tables 4.2.6.8 and 6.1.1.4'
I I -0.4742 1.8119 'International Tables Vol C Tables 4.2.6.8 and 6.1.1.4'

loop_
_geom_angle_atom_site_label_1
_geom_angle_atom_site_label_2
_geom_angle_atom_site_label_3
_geom_angle
N2 Cd1 N1 69.91(7)
N2 Cd1 S2 74.23(5)
N1 Cd1 S2 141.74(5)
N2 Cd1 S4 102.87(5)
N1 Cd1 S4 96.47(5)
S2 Cd1 S4 104.16(2)
N2 Cd1 I1 146.34(5)
N1 Cd1 I1 94.99(5)
S2 Cd1 I1 107.969(15)
S4 Cd1 I1 108.767(14)
C2 S1 C3 90.02(12)
C6 S2 Cd1 97.99(8)
C14 S3 C15 89.54(12)
C18 S4 Cd1 100.32(8)
C3 N1 C1 111.6(2)
C3 N1 Cd1 113.40(15)
C1 N1 Cd1 134.96(16)
C4 N2 N3 116.89(19)
C4 N2 Cd1 119.85(16)
N3 N2 Cd1 123.19(14)
C6 N3 N2 113.65(19)
C6 N4 C7 132.1(2)
C6 N4 H4N 113.3(19)
C7 N4 H4N 114.6(19)
C15 N5 C13 111.0(2)
C16 N6 N7 117.6(2)
C18 N7 N6 118.8(2)
C18 N7 H7N 126.0(19)
N6 N7 H7N 114.9(19)
C18 N8 C19 126.4(2)
C18 N8 H8N 117(2)
C19 N8 H8N 117(2)
C2 C1 N1 114.9(2)
C2 C1 H1 122.6
N1 C1 H1 122.6
C1 C2 S1 110.05(19)
C1 C2 H2 125.0
S1 C2 H2 125.0
N1 C3 C4 122.9(2)
N1 C3 S1 113.40(18)
C4 C3 S1 123.67(17)
N2 C4 C3 113.9(2)
N2 C4 C5 125.2(2)
C3 C4 C5 120.9(2)
C4 C5 H5A 109.5
C4 C5 H5B 109.5
H5A C5 H5B 109.5
C4 C5 H5C 109.5
H5A C5 H5C 109.5
H5B C5 H5C 109.5
N3 C6 N4 117.7(2)
N3 C6 S2 128.92(18)
N4 C6 S2 113.34(17)
C8 C7 C12 119.4(2)
C8 C7 N4 125.0(2)
C12 C7 N4 115.6(2)
C7 C8 C9 119.1(2)
C7 C8 H8 120.5
C9 C8 H8 120.5
C10 C9 C8 121.5(2)
C10 C9 H9 119.2
C8 C9 H9 119.2
C9 C10 C11 119.0(2)
C9 C10 H10 120.5
C11 C10 H10 120.5
C12 C11 C10 120.0(2)
C12 C11 H11 120.0
C10 C11 H11 120.0
C11 C12 C7 120.9(2)
C11 C12 H12 119.6
C7 C12 H12 119.6
C14 C13 N5 115.1(2)
C14 C13 H13 122.5
N5 C13 H13 122.5
C13 C14 S3 110.70(19)
C13 C14 H14 124.7
S3 C14 H14 124.7
N5 C15 C16 125.7(2)
N5 C15 S3 113.64(18)
C16 C15 S3 120.61(18)
N6 C16 C15 125.3(2)
N6 C16 C17 116.1(2)
C15 C16 C17 118.5(2)
C16 C17 H17A 109.5
C16 C17 H17B 109.5
H17A C17 H17B 109.5
C16 C17 H17C 109.5
H17A C17 H17C 109.5
H17B C17 H17C 109.5
N8 C18 N7 117.1(2)
N8 C18 S4 124.02(18)
N7 C18 S4 118.89(18)
C24 C19 C20 120.9(2)
C24 C19 N8 119.3(2)
C20 C19 N8 119.7(2)
C21 C20 C19 119.3(2)
C21 C20 H20 120.4
C19 C20 H20 120.4
C20 C21 C22 120.2(2)
C20 C21 H21 119.9
C22 C21 H21 119.9
C23 C22 C21 119.9(2)
C23 C22 H22 120.0
C21 C22 H22 120.0
C22 C23 C24 120.4(2)
C22 C23 H23 119.8
C24 C23 H23 119.8
C19 C24 C23 119.3(2)
C19 C24 H24 120.3
C23 C24 H24 120.3

loop_
_geom_bond_atom_site_label_1
_geom_bond_atom_site_label_2
_geom_bond_distance
Cd1 N2 2.3524(19)
Cd1 N1 2.3673(19)
Cd1 S2 2.5510(6)
Cd1 S4 2.6449(6)
Cd1 I1 2.7860(2)
S1 C2 1.709(3)
S1 C3 1.716(2)
S2 C6 1.748(2)
S3 C14 1.706(3)
S3 C15 1.731(2)
S4 C18 1.708(2)
N1 C3 1.320(3)
N1 C1 1.363(3)
N2 C4 1.291(3)
N2 N3 1.367(3)
N3 C6 1.314(3)
N4 C6 1.367(3)
N4 C7 1.413(3)
N4 H4N 0.842(19)
N5 C15 1.325(3)
N5 C13 1.368(3)
N6 C16 1.302(3)
N6 N7 1.378(3)
N7 C18 1.342(3)
N7 H7N 0.864(19)
N8 C18 1.325(3)
N8 C19 1.432(3)
N8 H8N 0.85(2)
C1 C2 1.360(3)
C1 H1 0.9500
C2 H2 0.9500
C3 C4 1.465(3)
C4 C5 1.495(3)
C5 H5A 0.9800
C5 H5B 0.9800
C5 H5C 0.9800
C7 C8 1.393(3)
C7 C12 1.397(3)
C8 C9 1.394(3)
C8 H8 0.9500
C9 C10 1.386(4)
C9 H9 0.9500
C10 C11 1.393(4)
C10 H10 0.9500
C11 C12 1.382(3)
C11 H11 0.9500
C12 H12 0.9500
C13 C14 1.360(3)
C13 H13 0.9500
C14 H14 0.9500
C15 C16 1.457(3)
C16 C17 1.483(3)
C17 H17A 0.9800
C17 H17B 0.9800
C17 H17C 0.9800
C19 C24 1.379(3)
C19 C20 1.392(3)
C20 C21 1.382(3)
C20 H20 0.9500
C21 C22 1.393(3)
C21 H21 0.9500
C22 C23 1.377(3)
C22 H22 0.9500
C23 C24 1.391(3)
C23 H23 0.9500
C24 H24 0.9500

loop_
_geom_hbond_atom_site_label_D
_geom_hbond_atom_site_label_H
_geom_hbond_atom_site_label_A
_geom_hbond_site_symmetry_A
_geom_hbond_distance_DH
_geom_hbond_distance_HA
_geom_hbond_distance_DA
_geom_hbond_angle_DHA
N4 H4N S2 2_576 0.842(19) 2.74(2) 3.559(2) 166(2)
N7 H7N N5 . 0.864(19) 1.90(2) 2.651(3) 144(3)

loop_
_geom_torsion_atom_site_label_1
_geom_torsion_atom_site_label_2
_geom_torsion_atom_site_label_3
_geom_torsion_atom_site_label_4
_geom_torsion
N2 Cd1 S2 C6 -9.65(9)
N1 Cd1 S2 C6 -30.51(11)
S4 Cd1 S2 C6 89.99(8)
I1 Cd1 S2 C6 -154.51(7)
N2 Cd1 S4 C18 -69.76(10)
N1 Cd1 S4 C18 1.05(10)
S2 Cd1 S4 C18 -146.47(8)
I1 Cd1 S4 C18 98.58(8)
N2 Cd1 N1 C3 2.61(15)
S2 Cd1 N1 C3 24.0(2)
S4 Cd1 N1 C3 -98.76(15)
I1 Cd1 N1 C3 151.67(15)
N2 Cd1 N1 C1 -176.6(2)
S2 Cd1 N1 C1 -155.22(18)
S4 Cd1 N1 C1 82.0(2)
I1 Cd1 N1 C1 -27.6(2)
N1 Cd1 N2 C4 -3.14(16)
S2 Cd1 N2 C4 -169.57(17)
S4 Cd1 N2 C4 89.12(16)
I1 Cd1 N2 C4 -70.69(19)
N1 Cd1 N2 N3 179.88(17)
S2 Cd1 N2 N3 13.46(14)
S4 Cd1 N2 N3 -87.86(15)
I1 Cd1 N2 N3 112.34(15)
C4 N2 N3 C6 171.65(19)
Cd1 N2 N3 C6 -11.3(2)
C16 N6 N7 C18 -175.2(2)
C3 N1 C1 C2 -0.1(3)
Cd1 N1 C1 C2 179.13(16)
N1 C1 C2 S1 0.0(3)
C3 S1 C2 C1 0.08(19)
C1 N1 C3 C4 177.1(2)
Cd1 N1 C3 C4 -2.3(3)
C1 N1 C3 S1 0.2(2)
Cd1 N1 C3 S1 -179.24(9)
C2 S1 C3 N1 -0.15(18)
C2 S1 C3 C4 -177.1(2)
N3 N2 C4 C3 -179.80(18)
Cd1 N2 C4 C3 3.0(2)
N3 N2 C4 C5 -1.1(3)
Cd1 N2 C4 C5 -178.23(16)
N1 C3 C4 N2 -0.4(3)
S1 C3 C4 N2 176.24(16)
N1 C3 C4 C5 -179.2(2)
S1 C3 C4 C5 -2.6(3)
N2 N3 C6 N4 179.49(18)
N2 N3 C6 S2 -1.4(3)
C7 N4 C6 N3 5.1(4)
C7 N4 C6 S2 -174.19(19)
Cd1 S2 C6 N3 10.5(2)
Cd1 S2 C6 N4 -170.29(15)
C6 N4 C7 C8 -0.7(4)
C6 N4 C7 C12 178.1(2)
C12 C7 C8 C9 -1.6(3)
N4 C7 C8 C9 177.2(2)
C7 C8 C9 C10 0.7(4)
C8 C9 C10 C11 0.7(4)
C9 C10 C11 C12 -1.0(3)
C10 C11 C12 C7 0.0(3)
C8 C7 C12 C11 1.3(3)
N4 C7 C12 C11 -177.6(2)
C15 N5 C13 C14 0.1(3)
N5 C13 C14 S3 -0.3(3)
C15 S3 C14 C13 0.33(19)
C13 N5 C15 C16 178.5(2)
C13 N5 C15 S3 0.2(2)
C14 S3 C15 N5 -0.31(18)
C14 S3 C15 C16 -178.66(19)
N7 N6 C16 C15 4.1(3)
N7 N6 C16 C17 -176.95(18)
N5 C15 C16 N6 -2.1(4)
S3 C15 C16 N6 176.07(18)
N5 C15 C16 C17 179.0(2)
S3 C15 C16 C17 -2.9(3)
C19 N8 C18 N7 -177.6(2)
C19 N8 C18 S4 3.7(3)
N6 N7 C18 N8 8.5(3)
N6 N7 C18 S4 -172.77(15)
Cd1 S4 C18 N8 -108.70(19)
Cd1 S4 C18 N7 72.63(18)
C18 N8 C19 C24 -115.4(3)
C18 N8 C19 C20 68.2(3)
C24 C19 C20 C21 0.3(4)
N8 C19 C20 C21 176.6(2)
C19 C20 C21 C22 -0.2(4)
C20 C21 C22 C23 -0.1(4)
C21 C22 C23 C24 0.2(4)
C20 C19 C24 C23 -0.1(4)
N8 C19 C24 C23 -176.4(2)
C22 C23 C24 C19 -0.1(4)
